data_1576544
loop_
_publ_author_name
'Webb, Thomas'
'Vanin, Francesco'
'Gao, Danpeng'
'Zhu, Lei'
'Tremlett, William D. J.'
'Azaden, Amanz'
'Rodgers, Alice'
'Jacoutot, Polina'
'White, Andrew J. P.'
'Islam, M. Saiful'
'Long, Nicholas J.'
'Zhu, Zonglong'
'Haque, Saif A.'

_publ_section_title
;
 Metallocenium salts as tunable dopants for enhanced efficiency of
 perovskite solar cells
;
_journal_issue 2
_journal_name_full 'Energy &amp; Environmental Science'
_journal_page_first 605
_journal_page_last 618
_journal_paper_doi 10.1039/D5EE05482F
_journal_volume 19
_journal_year 2026
_chemical_formula_moiety 'C10 H10 Fe, C2 F6 N O4 S2'
_chemical_formula_sum 'C12 H10 F6 Fe N O4 S2'
_chemical_formula_weight 466.18
_space_group_crystal_system monoclinic
_space_group_IT_number 14
_space_group_name_Hall '-P 2yn'
_space_group_name_H-M_alt 'P 1 21/n 1'
_atom_sites_solution_hydrogens geom
_audit_creation_method SHELXL-2019/3
_audit_update_record
;
2025-08-08 deposited with the CCDC.	2025-12-03 downloaded from the CCDC.
;
_cell_angle_alpha 90
_cell_angle_beta 119.316(4)
_cell_angle_gamma 90
_cell_formula_units_Z 8
_cell_length_a 16.3394(5)
_cell_length_b 14.4078(3)
_cell_length_c 16.6288(6)
_cell_measurement_reflns_used 10724
_cell_measurement_temperature 173(2)
_cell_measurement_theta_max 25.5330
_cell_measurement_theta_min 2.7870
_cell_volume 3413.3(2)
_computing_cell_refinement 'CrysAlisPro, Rigaku OD'
_computing_data_collection 'CrysAlisPro, Rigaku OD'
_computing_data_reduction 'CrysAlisPro, Rigaku OD'
_computing_molecular_graphics 'Bruker SHELXTL'
_computing_publication_material 'CIFTAB-2014 (Sheldrick, 2017)'
_computing_structure_refinement 'SHELXL-2019/2 (Sheldrick, 2019)'
_computing_structure_solution 'SHELXS-2014 (Sheldrick, 2017)'
_diffrn_ambient_temperature 173(2)
_diffrn_detector_area_resol_mean 16.0382
_diffrn_measured_fraction_theta_full 0.999
_diffrn_measured_fraction_theta_max 0.902
_diffrn_measurement_device_type 'Agilent Xcalibur 3 E'
_diffrn_measurement_method 'omega scans'
_diffrn_radiation_type MoK\a
_diffrn_radiation_wavelength 0.71073
_diffrn_reflns_av_R_equivalents 0.0511
_diffrn_reflns_av_unetI/netI 0.0445
_diffrn_reflns_Laue_measured_fraction_full 0.999
_diffrn_reflns_Laue_measured_fraction_max 0.902
_diffrn_reflns_limit_h_max 20
_diffrn_reflns_limit_h_min -19
_diffrn_reflns_limit_k_max 18
_diffrn_reflns_limit_k_min -19
_diffrn_reflns_limit_l_max 19
_diffrn_reflns_limit_l_min -22
_diffrn_reflns_number 43895
_diffrn_reflns_point_group_measured_fraction_full 0.999
_diffrn_reflns_point_group_measured_fraction_max 0.902
_diffrn_reflns_theta_full 25.242
_diffrn_reflns_theta_max 28.313
_diffrn_reflns_theta_min 2.446
_diffrn_source 'Enhance (Mo) X-ray Source'
_exptl_absorpt_coefficient_mu 1.209
_exptl_absorpt_correction_T_max 0.943
_exptl_absorpt_correction_T_min 0.849
_exptl_absorpt_correction_type analytical
_exptl_absorpt_process_details
; 
CrysAlisPro 1.171.43.90 (Rigaku Oxford Diffraction, 2023) 
Analytical numeric absorption correction using a multifaceted crystal 
model based on expressions derived by R.C. Clark & J.S. Reid. 
(Clark, R. C. & Reid, J. S. (1995). Acta Cryst. A51, 887-897) 
Empirical absorption correction using spherical harmonics, 
implemented in SCALE3 ABSPACK scaling algorithm. 
;
_exptl_crystal_colour Black
_exptl_crystal_density_diffrn 1.814
_exptl_crystal_description blocks
_exptl_crystal_F_000 1864
_exptl_crystal_size_max 0.174
_exptl_crystal_size_mid 0.122
_exptl_crystal_size_min 0.071
_refine_diff_density_max 0.440
_refine_diff_density_min -0.329
_refine_diff_density_rms 0.067
_refine_ls_extinction_method none
_refine_ls_goodness_of_fit_ref 1.012
_refine_ls_hydrogen_treatment constr
_refine_ls_matrix_type full
_refine_ls_number_parameters 557
_refine_ls_number_reflns 7671
_refine_ls_number_restraints 195
_refine_ls_restrained_S_all 1.015
_refine_ls_R_factor_all 0.0842
_refine_ls_R_factor_gt 0.0496
_refine_ls_shift/su_max 0.000
_refine_ls_shift/su_mean 0.000
_refine_ls_structure_factor_coef Fsqd
_refine_ls_weighting_details 'w=1/[\s^2^(Fo^2^)+(0.0444P)^2^+4.0249P] where P=(Fo^2^+2Fc^2^)/3'
_refine_ls_weighting_scheme calc
_refine_ls_wR_factor_gt 0.1034
_refine_ls_wR_factor_ref 0.1167
_reflns_Friedel_coverage 0.000
_reflns_number_gt 5379
_reflns_number_total 7671
_reflns_threshold_expression 'I > 2\s(I)'
_cod_data_source_file d5ee05482f2.cif
_cod_data_source_block FcTFSI
_cod_original_sg_symbol_H-M 'P 21/n'
_cod_database_code 1576544
_shelx_shelxl_version_number 2019/3
_shelx_space_group_comment
; 
The symmetry employed for this shelxl refinement is uniquely defined 
by the following loop, which should always be used as a source of 
symmetry information in preference to the above space-group names. 
They are only intended as comments. 
;

loop_
_space_group_symop_operation_xyz
'x, y, z'
'-x+1/2, y+1/2, -z+1/2'
'-x, -y, -z'
'x-1/2, -y-1/2, z-1/2'

loop_
_atom_site_label
_atom_site_type_symbol
_atom_site_fract_x
_atom_site_fract_y
_atom_site_fract_z
_atom_site_U_iso_or_equiv
_atom_site_adp_type
_atom_site_occupancy
_atom_site_site_symmetry_order
_atom_site_calc_flag
_atom_site_refinement_flags_posn
_atom_site_refinement_flags_adp
_atom_site_refinement_flags_occupancy
_atom_site_disorder_assembly
_atom_site_disorder_group
Fe1 Fe 0.21009(3) 0.50732(3) 0.21727(3) 0.03187(13) Uani 1 1 d . . . . .
C1 C 0.2471(3) 0.5168(3) 0.3555(2) 0.0482(9) Uani 1 1 d . . . . .
H1A H 0.208469 0.495749 0.383691 0.058 Uiso 1 1 calc R U . . .
C2 C 0.2455(3) 0.6058(3) 0.3195(2) 0.0539(10) Uani 1 1 d . . . . .
H2A H 0.205364 0.659042 0.317642 0.065 Uiso 1 1 calc R U . . .
C3 C 0.3114(3) 0.6074(3) 0.2884(3) 0.0571(11) Uani 1 1 d . . . . .
H3A H 0.326319 0.661824 0.260490 0.069 Uiso 1 1 calc R U . . .
C4 C 0.3531(3) 0.5203(3) 0.3045(3) 0.0637(11) Uani 1 1 d . . . . .
H4A H 0.403318 0.501199 0.289916 0.076 Uiso 1 1 calc R U . . .
C5 C 0.3139(3) 0.4638(3) 0.3461(3) 0.0556(10) Uani 1 1 d . . . . .
H5A H 0.331409 0.398000 0.366339 0.067 Uiso 1 1 calc R U . . .
C6 C 0.0963(4) 0.4214(4) 0.1460(4) 0.064(3) Uani 0.699(13) 1 d G U P A 1
H6A H 0.064884 0.383288 0.173375 0.077 Uiso 0.699(13) 1 calc R U P A 1
C7 C 0.1715(4) 0.3921(3) 0.1323(5) 0.074(2) Uani 0.699(13) 1 d G U P A 1
H7A H 0.202777 0.330012 0.148746 0.089 Uiso 0.699(13) 1 calc R U P A 1
C8 C 0.1947(4) 0.4666(7) 0.0911(4) 0.075(2) Uani 0.699(13) 1 d G U P A 1
H8A H 0.245149 0.466214 0.073636 0.090 Uiso 0.699(13) 1 calc R U P A 1
C9 C 0.1337(5) 0.5419(4) 0.0794(3) 0.051(2) Uani 0.699(13) 1 d G U P A 1
H9A H 0.133443 0.603666 0.051844 0.062 Uiso 0.699(13) 1 calc R U P A 1
C10 C 0.0728(4) 0.5139(4) 0.1133(4) 0.0652(19) Uani 0.699(13) 1 d G U P A 1
H10A H 0.022034 0.552414 0.113487 0.078 Uiso 0.699(13) 1 calc R U P A 1
C6' C 0.1055(13) 0.4068(10) 0.1370(12) 0.039(4) Uiso 0.301(13) 1 d G U P A 2
H6B H 0.092281 0.348105 0.160696 0.047 Uiso 0.301(13) 1 calc R U P A 2
C7' C 0.1688(12) 0.4167(10) 0.1020(14) 0.078(5) Uiso 0.301(13) 1 d G U P A 2
H7B H 0.207916 0.366275 0.096761 0.094 Uiso 0.301(13) 1 calc R U P A 2
C8' C 0.1650(11) 0.5104(12) 0.0737(10) 0.056(4) Uiso 0.301(13) 1 d G U P A 2
H8B H 0.200607 0.537286 0.044620 0.068 Uiso 0.301(13) 1 calc R U P A 2
C9' C 0.0994(11) 0.5583(7) 0.0912(10) 0.055(4) Uiso 0.301(13) 1 d G U P A 2
H9B H 0.080470 0.624795 0.076328 0.066 Uiso 0.301(13) 1 calc R U P A 2
C10' C 0.0626(10) 0.4943(13) 0.1303(12) 0.074(5) Uiso 0.301(13) 1 d G U P A 2
H10B H 0.013519 0.507890 0.148062 0.088 Uiso 0.301(13) 1 calc R U P A 2
Fe2 Fe 0.7938(6) 0.5130(5) 0.2602(5) 0.0395(10) Uani 0.638(7) 1 d . U P B 1
C11 C 0.8091(4) 0.4788(4) 0.3902(4) 0.068(2) Uani 0.638(7) 1 d G U P B 1
H11A H 0.766357 0.498369 0.414235 0.082 Uiso 0.638(7) 1 calc R U P B 1
C12 C 0.8893(4) 0.5279(3) 0.4013(3) 0.068(2) Uani 0.638(7) 1 d G U P B 1
H12A H 0.913262 0.587967 0.434954 0.081 Uiso 0.638(7) 1 calc R U P B 1
C13 C 0.9300(3) 0.4764(4) 0.3570(4) 0.072(2) Uani 0.638(7) 1 d G U P B 1
H13A H 0.988242 0.493337 0.354785 0.086 Uiso 0.638(7) 1 calc R U P B 1
C14 C 0.8750(4) 0.3954(3) 0.3185(3) 0.070(2) Uani 0.638(7) 1 d G U P B 1
H14A H 0.887697 0.345270 0.284527 0.084 Uiso 0.638(7) 1 calc R U P B 1
C15 C 0.8003(4) 0.3969(3) 0.3391(4) 0.069(2) Uani 0.638(7) 1 d G . P B 1
H15A H 0.750562 0.348365 0.321262 0.082 Uiso 0.638(7) 1 calc R U P B 1
C16 C 0.6728(4) 0.5914(6) 0.1924(4) 0.071(2) Uani 0.638(7) 1 d G U P B 1
H16A H 0.629056 0.607335 0.216366 0.085 Uiso 0.638(7) 1 calc R U P B 1
C17 C 0.6660(4) 0.5126(5) 0.1382(4) 0.067(2) Uani 0.638(7) 1 d G U P B 1
H17A H 0.617038 0.463064 0.117673 0.080 Uiso 0.638(7) 1 calc R U P B 1
C18 C 0.7415(5) 0.5162(5) 0.1188(5) 0.066(3) Uani 0.638(7) 1 d G U P B 1
H18A H 0.754776 0.469828 0.081943 0.079 Uiso 0.638(7) 1 calc R U P B 1
C19 C 0.7949(4) 0.5972(6) 0.1611(5) 0.086(3) Uani 0.638(7) 1 d G U P B 1
H19A H 0.851921 0.618278 0.158557 0.103 Uiso 0.638(7) 1 calc R U P B 1
C20 C 0.7524(6) 0.6437(3) 0.2066(4) 0.087(3) Uani 0.638(7) 1 d G U P B 1
H20A H 0.774223 0.703259 0.241632 0.104 Uiso 0.638(7) 1 calc R U P B 1
Fe2' Fe 0.8082(11) 0.5188(8) 0.2684(8) 0.0374(16) Uani 0.362(7) 1 d . U P B 2
C11' C 0.8583(7) 0.4891(6) 0.4063(7) 0.054(4) Uiso 0.362(7) 1 d G U P B 2
H11B H 0.820794 0.489958 0.439079 0.065 Uiso 0.362(7) 1 calc R U P B 2
C12' C 0.9097(7) 0.5648(5) 0.3985(7) 0.073(4) Uiso 0.362(7) 1 d G U P B 2
H12B H 0.914024 0.628500 0.424155 0.088 Uiso 0.362(7) 1 calc R U P B 2
C13' C 0.9544(6) 0.5339(6) 0.3485(7) 0.063(3) Uiso 0.362(7) 1 d G U P B 2
H13B H 0.995220 0.572196 0.332281 0.076 Uiso 0.362(7) 1 calc R U P B 2
C14' C 0.9305(8) 0.4391(6) 0.3253(7) 0.065(4) Uiso 0.362(7) 1 d G U P B 2
H14B H 0.952168 0.398855 0.290433 0.078 Uiso 0.362(7) 1 calc R U P B 2
C15' C 0.8711(8) 0.4115(5) 0.3610(7) 0.064(4) Uiso 0.362(7) 1 d G U P B 2
H15B H 0.844367 0.348041 0.356440 0.077 Uiso 0.362(7) 1 calc R U P B 2
C16' C 0.6640(7) 0.5469(7) 0.1976(7) 0.058(4) Uiso 0.362(7) 1 d G U P B 2
H16B H 0.620243 0.541415 0.223351 0.070 Uiso 0.362(7) 1 calc R U P B 2
C17' C 0.6872(8) 0.4750(6) 0.1538(9) 0.070(5) Uiso 0.362(7) 1 d G U P B 2
H17B H 0.661420 0.410425 0.142012 0.084 Uiso 0.362(7) 1 calc R U P B 2
C18' C 0.7500(9) 0.5121(8) 0.1261(10) 0.068(6) Uiso 0.362(7) 1 d G U P B 2
H18B H 0.776752 0.477969 0.091839 0.082 Uiso 0.362(7) 1 calc R U P B 2
C19' C 0.7656(8) 0.6069(7) 0.1527(8) 0.045(3) Uiso 0.362(7) 1 d G U P B 2
H19B H 0.806901 0.650752 0.142174 0.054 Uiso 0.362(7) 1 calc R U P B 2
C20' C 0.7125(8) 0.6284(6) 0.1969(6) 0.029(2) Uiso 0.362(7) 1 d G U P B 2
H20B H 0.710168 0.689967 0.223465 0.034 Uiso 0.362(7) 1 calc R U P B 2
N31 N 0.22983(17) 0.72943(18) 0.02247(18) 0.0366(6) Uani 1 1 d . . . . .
S32 S 0.16667(5) 0.73919(6) -0.08496(5) 0.03604(19) Uani 1 1 d . . . . .
O33 O 0.21198(17) 0.7700(2) -0.13434(16) 0.0543(7) Uani 1 1 d . . . . .
O34 O 0.10742(18) 0.65952(19) -0.11864(19) 0.0598(7) Uani 1 1 d . . . . .
C35 C 0.0874(3) 0.8334(3) -0.0969(3) 0.0573(11) Uani 1 1 d . . . . .
F36 F 0.03027(17) 0.8511(2) -0.18470(15) 0.0823(8) Uani 1 1 d . . . . .
F37 F 0.03639(19) 0.8132(2) -0.0586(2) 0.1034(11) Uani 1 1 d . . . . .
F38 F 0.1344(2) 0.91039(18) -0.05909(19) 0.0952(10) Uani 1 1 d . . . . .
S39 S 0.32726(5) 0.77815(5) 0.08255(5) 0.03295(18) Uani 1 1 d . . . . .
O40 O 0.34661(18) 0.78121(17) 0.17576(16) 0.0517(6) Uani 1 1 d . . . . .
O41 O 0.34449(17) 0.85958(16) 0.04512(17) 0.0515(6) Uani 1 1 d . . . . .
C42 C 0.4093(2) 0.6921(3) 0.0834(3) 0.0494(9) Uani 1 1 d . . . . .
F43 F 0.49693(14) 0.72121(18) 0.13632(17) 0.0724(7) Uani 1 1 d . . . . .
F44 F 0.39637(16) 0.6781(2) -0.00049(17) 0.0864(9) Uani 1 1 d . . . . .
F45 F 0.39966(17) 0.61252(15) 0.11727(19) 0.0791(8) Uani 1 1 d . . . . .
N51 N 0.4502(3) 0.3323(3) 0.2436(3) 0.0520(10) Uani 0.7510(16) 1 d D . P C 1
S52 S 0.48191(8) 0.26220(8) 0.32571(9) 0.0443(3) Uani 0.7510(16) 1 d D . P C 1
O53 O 0.4092(2) 0.2575(3) 0.3496(3) 0.0625(10) Uani 0.7510(16) 1 d D . P C 1
O54 O 0.5236(3) 0.1778(2) 0.3190(3) 0.0634(10) Uani 0.7510(16) 1 d D . P C 1
C55 C 0.5772(6) 0.3243(6) 0.4227(4) 0.054(2) Uani 0.7510(16) 1 d D U P C 1
F56 F 0.6093(3) 0.2724(3) 0.4977(3) 0.0817(11) Uani 0.7510(16) 1 d D U P C 1
F57 F 0.6470(2) 0.3417(3) 0.4078(3) 0.0883(12) Uani 0.7510(16) 1 d D . P C 1
F58 F 0.5461(3) 0.4025(2) 0.4417(3) 0.0654(10) Uani 0.7510(16) 1 d D U P C 1
S59 S 0.48970(10) 0.33589(9) 0.17434(10) 0.0548(4) Uani 0.7510(16) 1 d D . P C 1
O60 O 0.5762(2) 0.2898(3) 0.2018(3) 0.0677(11) Uani 0.7510(16) 1 d D . P C 1
O61 O 0.4757(4) 0.4250(3) 0.1354(4) 0.118(2) Uani 0.7510(16) 1 d D . P C 1
C62 C 0.4037(4) 0.2671(7) 0.0766(4) 0.077(2) Uani 0.7510(16) 1 d D U P C 1
F63 F 0.4228(3) 0.2688(4) 0.0079(3) 0.1076(15) Uani 0.7510(16) 1 d D U P C 1
F64 F 0.3183(3) 0.3017(5) 0.0449(3) 0.145(2) Uani 0.7510(16) 1 d D . P C 1
F65 F 0.4025(4) 0.1800(4) 0.1002(4) 0.1202(18) Uani 0.7510(16) 1 d D . P C 1
N51' N 0.5422(7) 0.2577(7) 0.2507(7) 0.047(3) Uiso 0.2490(16) 1 d D . P C 2
S52' S 0.5782(3) 0.3487(3) 0.3117(3) 0.0501(10) Uani 0.2490(16) 1 d D . P C 2
O53' O 0.6767(8) 0.3532(9) 0.3492(9) 0.081(4) Uiso 0.2490(16) 1 d D . P C 2
O54' O 0.5232(7) 0.4303(7) 0.2732(7) 0.061(3) Uiso 0.2490(16) 1 d D . P C 2
C55' C 0.5590(15) 0.3149(16) 0.4084(11) 0.053(7) Uiso 0.2490(16) 1 d D U P C 2
F56' F 0.5903(10) 0.3872(11) 0.4660(10) 0.093(5) Uiso 0.2490(16) 1 d D U P C 2
F57' F 0.4725(7) 0.2993(7) 0.3846(7) 0.072(3) Uiso 0.2490(16) 1 d D . P C 2
F58' F 0.6137(9) 0.2436(9) 0.4550(10) 0.097(4) Uiso 0.2490(16) 1 d D U P C 2
S59' S 0.4387(3) 0.2389(2) 0.1740(3) 0.0468(10) Uani 0.2490(16) 1 d D . P C 2
O60' O 0.3685(7) 0.2930(8) 0.1792(8) 0.067(3) Uiso 0.2490(16) 1 d D . P C 2
O61' O 0.4274(8) 0.1427(7) 0.1626(9) 0.063(3) Uiso 0.2490(16) 1 d D . P C 2
C62' C 0.4368(13) 0.2770(15) 0.0684(11) 0.097(6) Uiso 0.2490(16) 1 d D U P C 2
F63' F 0.3548(11) 0.2599(11) -0.0011(10) 0.119(5) Uiso 0.2490(16) 1 d D . P C 2
F64' F 0.4999(11) 0.2302(10) 0.0572(10) 0.117(5) Uiso 0.2490(16) 1 d D . P C 2
F65' F 0.4549(9) 0.3648(9) 0.0642(9) 0.098(4) Uiso 0.2490(16) 1 d D . P C 2

loop_
_atom_site_aniso_label
_atom_site_aniso_U_11
_atom_site_aniso_U_22
_atom_site_aniso_U_33
_atom_site_aniso_U_23
_atom_site_aniso_U_13
_atom_site_aniso_U_12
Fe1 0.0328(2) 0.0298(2) 0.0306(2) 0.00285(18) 0.01363(19) -0.00342(18)
C1 0.053(2) 0.054(2) 0.0291(17) 0.0053(16) 0.0136(16) -0.0025(18)
C2 0.069(3) 0.046(2) 0.036(2) -0.0075(16) 0.0174(19) 0.0003(19)
C3 0.057(2) 0.056(2) 0.043(2) -0.0019(18) 0.0124(19) -0.026(2)
C4 0.031(2) 0.087(3) 0.066(3) 0.012(2) 0.0176(19) 0.001(2)
C5 0.042(2) 0.057(2) 0.049(2) 0.0197(18) 0.0074(18) 0.0120(18)
C6 0.065(5) 0.059(5) 0.041(4) 0.001(3) 0.004(3) -0.042(4)
C7 0.099(6) 0.048(4) 0.068(5) -0.028(4) 0.036(4) -0.014(4)
C8 0.104(6) 0.084(6) 0.047(4) -0.020(4) 0.045(4) -0.019(5)
C9 0.064(5) 0.059(4) 0.021(3) 0.004(2) 0.012(3) -0.018(4)
C10 0.026(3) 0.096(5) 0.039(3) 0.012(4) -0.011(2) -0.008(3)
Fe2 0.0393(17) 0.0309(10) 0.0511(18) -0.0103(8) 0.0242(15) -0.0006(9)
C11 0.073(6) 0.082(5) 0.059(4) 0.012(4) 0.039(4) 0.018(4)
C12 0.078(5) 0.067(5) 0.040(4) -0.016(3) 0.014(3) 0.000(5)
C13 0.039(4) 0.106(6) 0.059(4) 0.020(4) 0.016(3) 0.013(4)
C14 0.093(6) 0.057(4) 0.053(4) 0.003(3) 0.030(4) 0.047(4)
C15 0.079(5) 0.047(4) 0.074(5) 0.016(3) 0.033(4) 0.001(3)
C16 0.048(4) 0.080(6) 0.078(5) 0.001(4) 0.027(4) 0.025(4)
C17 0.042(4) 0.076(5) 0.060(4) -0.008(4) 0.007(3) -0.018(4)
C18 0.090(6) 0.068(5) 0.040(4) 0.000(3) 0.032(4) 0.032(4)
C19 0.047(5) 0.112(7) 0.081(6) 0.059(5) 0.019(4) 0.004(5)
C20 0.065(6) 0.035(4) 0.097(6) 0.007(4) -0.009(5) 0.003(4)
Fe2' 0.046(4) 0.030(2) 0.0351(16) 0.002(2) 0.019(2) 0.007(2)
N31 0.0307(14) 0.0424(16) 0.0390(15) 0.0072(12) 0.0188(12) -0.0018(11)
S32 0.0310(4) 0.0432(5) 0.0345(4) -0.0040(3) 0.0165(3) 0.0014(3)
O33 0.0469(15) 0.085(2) 0.0372(13) 0.0005(13) 0.0255(12) -0.0020(13)
O34 0.0461(15) 0.0563(17) 0.0675(18) -0.0170(14) 0.0205(13) -0.0113(12)
C35 0.048(2) 0.074(3) 0.034(2) -0.0091(19) 0.0084(18) 0.021(2)
F36 0.0659(15) 0.108(2) 0.0404(13) 0.0003(13) 0.0010(11) 0.0421(15)
F37 0.0795(19) 0.165(3) 0.090(2) 0.022(2) 0.0606(17) 0.059(2)
F38 0.102(2) 0.0584(16) 0.0751(18) -0.0165(14) 0.0044(15) 0.0347(15)
S39 0.0363(4) 0.0299(4) 0.0316(4) 0.0007(3) 0.0158(3) -0.0001(3)
O40 0.0644(16) 0.0531(15) 0.0345(13) -0.0028(11) 0.0217(12) 0.0041(13)
O41 0.0558(16) 0.0395(14) 0.0531(15) 0.0055(11) 0.0220(13) -0.0109(12)
C42 0.0333(19) 0.054(2) 0.051(2) -0.0131(18) 0.0137(17) 0.0034(16)
F43 0.0295(12) 0.0891(18) 0.0802(17) -0.0117(14) 0.0126(11) 0.0010(11)
F44 0.0566(15) 0.132(2) 0.0699(17) -0.0386(16) 0.0305(13) 0.0180(15)
F45 0.0649(16) 0.0365(13) 0.105(2) -0.0009(13) 0.0171(14) 0.0107(11)
N51 0.048(2) 0.052(3) 0.055(3) -0.004(2) 0.025(2) 0.011(2)
S52 0.0437(7) 0.0387(7) 0.0550(7) -0.0108(5) 0.0277(6) -0.0090(5)
O53 0.056(2) 0.067(2) 0.078(3) -0.029(2) 0.043(2) -0.0232(19)
O54 0.078(3) 0.041(2) 0.090(3) -0.0037(19) 0.056(2) 0.0003(18)
C55 0.048(4) 0.047(4) 0.053(4) -0.006(3) 0.014(3) -0.015(3)
F56 0.084(3) 0.081(3) 0.057(2) 0.014(2) 0.0159(19) 0.011(2)
F57 0.050(2) 0.126(3) 0.085(3) -0.010(2) 0.0296(19) -0.033(2)
F58 0.060(2) 0.050(2) 0.068(2) -0.0175(16) 0.0173(19) -0.0073(17)
S59 0.0563(8) 0.0483(8) 0.0638(9) 0.0082(6) 0.0326(7) 0.0027(6)
O60 0.039(2) 0.093(3) 0.075(3) 0.015(2) 0.0312(19) 0.0063(19)
O61 0.174(5) 0.067(3) 0.156(5) 0.051(3) 0.114(5) 0.034(3)
C62 0.056(4) 0.135(7) 0.038(3) -0.011(4) 0.022(3) -0.001(4)
F63 0.102(3) 0.183(5) 0.064(2) -0.016(3) 0.061(2) -0.018(3)
F64 0.048(2) 0.308(8) 0.068(3) 0.012(4) 0.020(2) 0.026(3)
F65 0.161(5) 0.125(4) 0.102(4) -0.058(3) 0.086(3) -0.078(4)
S52' 0.044(2) 0.051(2) 0.053(2) 0.0049(18) 0.0224(18) -0.0074(17)
S59' 0.046(2) 0.041(2) 0.055(2) 0.0001(17) 0.0259(18) 0.0019(16)

loop_
_atom_type_symbol
_atom_type_description
_atom_type_scat_dispersion_real
_atom_type_scat_dispersion_imag
_atom_type_scat_source
C C 0.0033 0.0016 'International Tables Vol C Tables 4.2.6.8 and 6.1.1.4'
H H 0.0000 0.0000 'International Tables Vol C Tables 4.2.6.8 and 6.1.1.4'
F F 0.0171 0.0103 'International Tables Vol C Tables 4.2.6.8 and 6.1.1.4'
Fe Fe 0.3463 0.8444 'International Tables Vol C Tables 4.2.6.8 and 6.1.1.4'
N N 0.0061 0.0033 'International Tables Vol C Tables 4.2.6.8 and 6.1.1.4'
O O 0.0106 0.0060 'International Tables Vol C Tables 4.2.6.8 and 6.1.1.4'
S S 0.1246 0.1234 'International Tables Vol C Tables 4.2.6.8 and 6.1.1.4'

loop_
_geom_angle_atom_site_label_1
_geom_angle_atom_site_label_2
_geom_angle_atom_site_label_3
_geom_angle
_geom_angle_site_symmetry_1
_geom_angle_site_symmetry_3
_geom_angle_publ_flag
C10 Fe1 C6 40.36(10) . . ?
C10 Fe1 C9 40.31(7) . . ?
C6 Fe1 C9 67.73(12) . . ?
C10 Fe1 C7 67.71(13) . . ?
C6 Fe1 C7 40.26(10) . . ?
C9 Fe1 C7 67.57(11) . . ?
C10 Fe1 C2 114.25(19) . . ?
C6 Fe1 C2 134.1(2) . . ?
C9 Fe1 C2 121.4(2) . . ?
C7 Fe1 C2 169.0(3) . . ?
C10 Fe1 C4 167.8(2) . . ?
C6 Fe1 C4 148.2(2) . . ?
C9 Fe1 C4 128.2(2) . . ?
C7 Fe1 C4 114.4(2) . . ?
C2 Fe1 C4 66.21(18) . . ?
C10 Fe1 C8 67.64(10) . . ?
C6 Fe1 C8 67.61(12) . . ?
C9 Fe1 C8 40.17(7) . . ?
C7 Fe1 C8 40.13(8) . . ?
C2 Fe1 C8 150.8(3) . . ?
C4 Fe1 C8 105.7(2) . . ?
C10 Fe1 C3 133.2(2) . . ?
C6 Fe1 C3 172.0(2) . . ?
C9 Fe1 C3 110.20(15) . . ?
C7 Fe1 C3 147.0(2) . . ?
C2 Fe1 C3 39.64(15) . . ?
C4 Fe1 C3 39.24(17) . . ?
C8 Fe1 C3 116.21(19) . . ?
C10 Fe1 C5 152.4(2) . . ?
C6 Fe1 C5 117.68(19) . . ?
C9 Fe1 C5 164.6(3) . . ?
C7 Fe1 C5 106.5(2) . . ?
C2 Fe1 C5 66.42(16) . . ?
C4 Fe1 C5 39.77(16) . . ?
C8 Fe1 C5 126.4(3) . . ?
C3 Fe1 C5 66.45(16) . . ?
C10 Fe1 C1 122.3(2) . . ?
C6 Fe1 C1 111.62(18) . . ?
C9 Fe1 C1 154.7(3) . . ?
C7 Fe1 C1 129.5(3) . . ?
C2 Fe1 C1 39.79(14) . . ?
C4 Fe1 C1 66.52(16) . . ?
C8 Fe1 C1 164.9(3) . . ?
C3 Fe1 C1 66.69(15) . . ?
C5 Fe1 C1 39.52(15) . . ?
C2 Fe1 C9' 109.6(4) . . ?
C4 Fe1 C9' 141.8(5) . . ?
C3 Fe1 C9' 112.3(4) . . ?
C5 Fe1 C9' 175.3(5) . . ?
C1 Fe1 C9' 135.8(5) . . ?
C2 Fe1 C8' 135.4(5) . . ?
C4 Fe1 C8' 115.9(4) . . ?
C3 Fe1 C8' 111.5(4) . . ?
C5 Fe1 C8' 145.5(5) . . ?
C1 Fe1 C8' 174.3(5) . . ?
C9' Fe1 C8' 39.1(2) . . ?
C5 C1 C2 107.5(3) . . ?
C5 C1 Fe1 70.2(2) . . ?
C2 C1 Fe1 69.8(2) . . ?
C3 C2 C1 108.3(4) . . ?
C3 C2 Fe1 70.4(2) . . ?
C1 C2 Fe1 70.4(2) . . ?
C4 C3 C2 107.9(3) . . ?
C4 C3 Fe1 70.2(2) . . ?
C2 C3 Fe1 69.9(2) . . ?
C3 C4 C5 108.5(4) . . ?
C3 C4 Fe1 70.6(2) . . ?
C5 C4 Fe1 70.3(2) . . ?
C1 C5 C4 107.9(4) . . ?
C1 C5 Fe1 70.28(19) . . ?
C4 C5 Fe1 69.9(2) . . ?
C7 C6 C10 108.0 . . ?
C7 C6 Fe1 70.20(18) . . ?
C10 C6 Fe1 69.75(16) . . ?
C8 C7 C6 108.0 . . ?
C8 C7 Fe1 70.06(18) . . ?
C6 C7 Fe1 69.5(2) . . ?
C7 C8 C9 108.0 . . ?
C7 C8 Fe1 69.80(19) . . ?
C9 C8 Fe1 69.67(16) . . ?
C8 C9 C10 108.0 . . ?
C8 C9 Fe1 70.16(17) . . ?
C10 C9 Fe1 69.6(2) . . ?
C9 C10 C6 108.0 . . ?
C9 C10 Fe1 70.13(19) . . ?
C6 C10 Fe1 69.89(18) . . ?
C10' C6' C7' 108.0 . . ?
C10' C6' Fe1 70.1(6) . . ?
C7' C6' Fe1 70.6(6) . . ?
C8' C7' C6' 108.0 . . ?
C8' C7' Fe1 70.1(5) . . ?
C6' C7' Fe1 70.6(6) . . ?
C9' C8' C7' 108.0 . . ?
C9' C8' Fe1 70.2(6) . . ?
C7' C8' Fe1 71.0(6) . . ?
C8' C9' C10' 108.0 . . ?
C8' C9' Fe1 70.7(6) . . ?
C10' C9' Fe1 70.7(6) . . ?
C6' C10' C9' 108.0 . . ?
C6' C10' Fe1 70.9(6) . . ?
C9' C10' Fe1 70.2(5) . . ?
C20 Fe2 C19 40.48(15) . . ?
C20 Fe2 C16 40.33(16) . . ?
C19 Fe2 C16 67.8(2) . . ?
C20 Fe2 C18 67.7(2) . . ?
C19 Fe2 C18 40.27(16) . . ?
C16 Fe2 C18 67.4(2) . . ?
C20 Fe2 C14 162.1(6) . . ?
C19 Fe2 C14 127.1(5) . . ?
C16 Fe2 C14 157.3(6) . . ?
C18 Fe2 C14 111.3(4) . . ?
C20 Fe2 C13 124.7(5) . . ?
C19 Fe2 C13 110.2(4) . . ?
C16 Fe2 C13 159.5(5) . . ?
C18 Fe2 C13 125.1(4) . . ?
C14 Fe2 C13 40.00(16) . . ?
C20 Fe2 C17 67.6(2) . . ?
C19 Fe2 C17 67.5(2) . . ?
C16 Fe2 C17 40.03(17) . . ?
C18 Fe2 C17 40.00(17) . . ?
C14 Fe2 C17 124.1(5) . . ?
C13 Fe2 C17 159.8(5) . . ?
C20 Fe2 C15 155.4(5) . . ?
C19 Fe2 C15 163.0(5) . . ?
C16 Fe2 C15 121.2(5) . . ?
C18 Fe2 C15 126.5(5) . . ?
C14 Fe2 C15 39.80(14) . . ?
C13 Fe2 C15 66.8(2) . . ?
C17 Fe2 C15 109.1(4) . . ?
C20 Fe2 C12 107.3(4) . . ?
C19 Fe2 C12 122.9(5) . . ?
C16 Fe2 C12 122.8(4) . . ?
C18 Fe2 C12 159.2(5) . . ?
C14 Fe2 C12 66.8(2) . . ?
C13 Fe2 C12 39.77(16) . . ?
C17 Fe2 C12 158.8(5) . . ?
C15 Fe2 C12 66.4(2) . . ?
C20 Fe2 C11 120.5(4) . . ?
C19 Fe2 C11 156.5(5) . . ?
C16 Fe2 C11 106.7(4) . . ?
C18 Fe2 C11 160.8(5) . . ?
C14 Fe2 C11 66.6(2) . . ?
C13 Fe2 C11 66.6(2) . . ?
C17 Fe2 C11 123.9(5) . . ?
C15 Fe2 C11 39.45(14) . . ?
C12 Fe2 C11 39.43(14) . . ?
C15 C11 C12 108.0 . . ?
C15 C11 Fe2 69.7(3) . . ?
C12 C11 Fe2 69.8(3) . . ?
C13 C12 C11 108.0 . . ?
C13 C12 Fe2 69.3(3) . . ?
C11 C12 Fe2 70.7(3) . . ?
C12 C13 C14 108.0 . . ?
C12 C13 Fe2 70.9(3) . . ?
C14 C13 Fe2 70.0(3) . . ?
C13 C14 C15 108.0 . . ?
C13 C14 Fe2 70.0(3) . . ?
C15 C14 Fe2 70.9(3) . . ?
C11 C15 C14 108.0 . . ?
C11 C15 Fe2 70.8(3) . . ?
C14 C15 Fe2 69.3(3) . . ?
C20 C16 C17 108.0 . . ?
C20 C16 Fe2 69.2(3) . . ?
C17 C16 Fe2 70.4(3) . . ?
C16 C17 C18 108.0 . . ?
C16 C17 Fe2 69.5(3) . . ?
C18 C17 Fe2 69.7(3) . . ?
C17 C18 C19 108.0 . . ?
C17 C18 Fe2 70.3(3) . . ?
C19 C18 Fe2 69.2(3) . . ?
C20 C19 C18 108.0 . . ?
C20 C19 Fe2 69.7(3) . . ?
C18 C19 Fe2 70.5(3) . . ?
C16 C20 C19 108.0 . . ?
C16 C20 Fe2 70.5(3) . . ?
C19 C20 Fe2 69.8(3) . . ?
C17' Fe2' C15' 111.2(7) . . ?
C17' Fe2' C11' 129.9(8) . . ?
C15' Fe2' C11' 40.2(2) . . ?
C17' Fe2' C18' 40.2(3) . . ?
C15' Fe2' C18' 126.7(8) . . ?
C11' Fe2' C18' 165.1(8) . . ?
C17' Fe2' C14' 121.6(7) . . ?
C15' Fe2' C14' 40.0(3) . . ?
C11' Fe2' C14' 67.2(4) . . ?
C18' Fe2' C14' 107.1(7) . . ?
C17' Fe2' C12' 166.1(8) . . ?
C15' Fe2' C12' 67.2(4) . . ?
C11' Fe2' C12' 40.0(3) . . ?
C18' Fe2' C12' 152.2(8) . . ?
C14' Fe2' C12' 66.8(5) . . ?
C17' Fe2' C16' 40.0(3) . . ?
C15' Fe2' C16' 125.2(7) . . ?
C11' Fe2' C16' 112.8(7) . . ?
C18' Fe2' C16' 66.9(5) . . ?
C14' Fe2' C16' 157.8(8) . . ?
C12' Fe2' C16' 128.7(7) . . ?
C17' Fe2' C13' 153.8(8) . . ?
C15' Fe2' C13' 66.9(4) . . ?
C11' Fe2' C13' 66.9(4) . . ?
C18' Fe2' C13' 118.2(7) . . ?
C14' Fe2' C13' 39.7(3) . . ?
C12' Fe2' C13' 39.6(3) . . ?
C16' Fe2' C13' 162.5(8) . . ?
C17' Fe2' C19' 66.7(4) . . ?
C15' Fe2' C19' 161.4(8) . . ?
C11' Fe2' C19' 155.1(8) . . ?
C18' Fe2' C19' 39.6(3) . . ?
C14' Fe2' C19' 123.9(7) . . ?
C12' Fe2' C19' 119.5(7) . . ?
C16' Fe2' C19' 66.1(4) . . ?
C13' Fe2' C19' 106.3(7) . . ?
C17' Fe2' C20' 66.5(4) . . ?
C15' Fe2' C20' 158.8(8) . . ?
C11' Fe2' C20' 123.8(7) . . ?
C18' Fe2' C20' 66.2(4) . . ?
C14' Fe2' C20' 160.0(8) . . ?
C12' Fe2' C20' 109.7(7) . . ?
C16' Fe2' C20' 39.3(3) . . ?
C13' Fe2' C20' 125.0(7) . . ?
C19' Fe2' C20' 39.1(2) . . ?
C12' C11' C15' 108.0 . . ?
C12' C11' Fe2' 70.8(6) . . ?
C15' C11' Fe2' 69.9(5) . . ?
C11' C12' C13' 108.0 . . ?
C11' C12' Fe2' 69.2(5) . . ?
C13' C12' Fe2' 70.6(5) . . ?
C12' C13' C14' 108.0 . . ?
C12' C13' Fe2' 69.7(5) . . ?
C14' C13' Fe2' 69.7(5) . . ?
C15' C14' C13' 108.0 . . ?
C15' C14' Fe2' 69.2(5) . . ?
C13' C14' Fe2' 70.7(5) . . ?
C14' C15' C11' 108.0 . . ?
C14' C15' Fe2' 70.8(5) . . ?
C11' C15' Fe2' 69.9(5) . . ?
C20' C16' C17' 108.0 . . ?
C20' C16' Fe2' 71.7(5) . . ?
C17' C16' Fe2' 68.8(6) . . ?
C18' C17' C16' 108.0 . . ?
C18' C17' Fe2' 70.5(6) . . ?
C16' C17' Fe2' 71.3(6) . . ?
C17' C18' C19' 108.0 . . ?
C17' C18' Fe2' 69.4(6) . . ?
C19' C18' Fe2' 71.8(5) . . ?
C20' C19' C18' 108.0 . . ?
C20' C19' Fe2' 70.9(6) . . ?
C18' C19' Fe2' 68.6(6) . . ?
C19' C20' C16' 108.0 . . ?
C19' C20' Fe2' 70.0(6) . . ?
C16' C20' Fe2' 69.0(6) . . ?
S39 N31 S32 125.44(16) . . ?
O33 S32 O34 118.02(16) . . ?
O33 S32 N31 116.57(14) . . ?
O34 S32 N31 108.41(16) . . ?
O33 S32 C35 104.44(19) . . ?
O34 S32 C35 104.32(18) . . ?
N31 S32 C35 103.11(15) . . ?
F37 C35 F36 108.0(3) . . ?
F37 C35 F38 108.5(3) . . ?
F36 C35 F38 107.2(4) . . ?
F37 C35 S32 111.8(3) . . ?
F36 C35 S32 110.2(3) . . ?
F38 C35 S32 110.9(3) . . ?
O41 S39 O40 117.78(15) . . ?
O41 S39 N31 116.57(15) . . ?
O40 S39 N31 108.79(15) . . ?
O41 S39 C42 105.22(17) . . ?
O40 S39 C42 104.05(17) . . ?
N31 S39 C42 102.35(16) . . ?
F44 C42 F45 109.1(3) . . ?
F44 C42 F43 108.1(3) . . ?
F45 C42 F43 107.8(3) . . ?
F44 C42 S39 111.1(3) . . ?
F45 C42 S39 110.7(3) . . ?
F43 C42 S39 109.9(3) . . ?
S52 N51 S59 125.4(3) . . ?
O54 S52 O53 118.4(2) . . ?
O54 S52 N51 116.6(2) . . ?
O53 S52 N51 107.9(2) . . ?
O54 S52 C55 104.6(3) . . ?
O53 S52 C55 104.1(3) . . ?
N51 S52 C55 103.1(3) . . ?
F57 C55 F56 108.0(7) . . ?
F57 C55 F58 110.7(6) . . ?
F56 C55 F58 105.9(5) . . ?
F57 C55 S52 111.9(4) . . ?
F56 C55 S52 109.1(5) . . ?
F58 C55 S52 111.2(6) . . ?
O61 S59 O60 119.2(3) . . ?
O61 S59 N51 109.5(3) . . ?
O60 S59 N51 116.8(2) . . ?
O61 S59 C62 101.7(4) . . ?
O60 S59 C62 104.0(3) . . ?
N51 S59 C62 102.7(3) . . ?
F65 C62 F64 108.1(7) . . ?
F65 C62 F63 108.6(6) . . ?
F64 C62 F63 107.4(5) . . ?
F65 C62 S59 111.5(4) . . ?
F64 C62 S59 110.5(6) . . ?
F63 C62 S59 110.7(5) . . ?
S59' N51' S52' 125.4(7) . . ?
O53' S52' O54' 119.4(7) . . ?
O53' S52' N51' 107.8(7) . . ?
O54' S52' N51' 116.1(6) . . ?
O53' S52' C55' 105.6(9) . . ?
O54' S52' C55' 105.6(9) . . ?
N51' S52' C55' 99.9(8) . . ?
F57' C55' F58' 111.5(17) . . ?
F57' C55' F56' 109.5(18) . . ?
F58' C55' F56' 105.8(15) . . ?
F57' C55' S52' 114.1(12) . . ?
F58' C55' S52' 110.9(15) . . ?
F56' C55' S52' 104.5(14) . . ?
O61' S59' O60' 119.5(7) . . ?
O61' S59' N51' 107.5(7) . . ?
O60' S59' N51' 115.9(6) . . ?
O61' S59' C62' 103.2(9) . . ?
O60' S59' C62' 105.0(8) . . ?
N51' S59' C62' 103.6(7) . . ?
F63' C62' F65' 107.4(16) . . ?
F63' C62' F64' 108.4(17) . . ?
F65' C62' F64' 106.0(15) . . ?
F63' C62' S59' 108.9(13) . . ?
F65' C62' S59' 116.3(13) . . ?
F64' C62' S59' 109.6(14) . . ?

loop_
_geom_bond_atom_site_label_1
_geom_bond_atom_site_label_2
_geom_bond_distance
_geom_bond_site_symmetry_2
_geom_bond_publ_flag
Fe1 C10 2.057(5) . ?
Fe1 C6 2.059(6) . ?
Fe1 C9 2.064(4) . ?
Fe1 C7 2.068(5) . ?
Fe1 C2 2.068(4) . ?
Fe1 C4 2.069(4) . ?
Fe1 C8 2.071(4) . ?
Fe1 C3 2.074(4) . ?
Fe1 C5 2.074(3) . ?
Fe1 C1 2.075(3) . ?
Fe1 C9' 2.119(12) . ?
Fe1 C8' 2.126(13) . ?
C1 C5 1.403(5) . ?
C1 C2 1.410(5) . ?
C2 C3 1.404(5) . ?
C3 C4 1.391(6) . ?
C4 C5 1.409(6) . ?
C6 C7 1.4200 . ?
C6 C10 1.4200 . ?
C7 C8 1.4200 . ?
C8 C9 1.4200 . ?
C9 C10 1.4200 . ?
C6' C10' 1.4200 . ?
C6' C7' 1.4200 . ?
C7' C8' 1.4200 . ?
C8' C9' 1.4200 . ?
C9' C10' 1.4200 . ?
Fe2 C20 2.051(8) . ?
Fe2 C19 2.053(9) . ?
Fe2 C16 2.068(9) . ?
Fe2 C18 2.071(9) . ?
Fe2 C14 2.075(8) . ?
Fe2 C13 2.076(9) . ?
Fe2 C17 2.080(10) . ?
Fe2 C15 2.096(8) . ?
Fe2 C12 2.098(9) . ?
Fe2 C11 2.110(8) . ?
C11 C15 1.4200 . ?
C11 C12 1.4200 . ?
C12 C13 1.4200 . ?
C13 C14 1.4200 . ?
C14 C15 1.4200 . ?
C16 C20 1.4200 . ?
C16 C17 1.4200 . ?
C17 C18 1.4200 . ?
C18 C19 1.4200 . ?
C19 C20 1.4200 . ?
Fe2' C17' 2.061(19) . ?
Fe2' C15' 2.066(14) . ?
Fe2' C11' 2.067(14) . ?
Fe2' C18' 2.076(17) . ?
Fe2' C14' 2.087(16) . ?
Fe2' C12' 2.088(17) . ?
Fe2' C16' 2.094(18) . ?
Fe2' C13' 2.100(18) . ?
Fe2' C19' 2.118(15) . ?
Fe2' C20' 2.129(14) . ?
C11' C12' 1.4200 . ?
C11' C15' 1.4200 . ?
C12' C13' 1.4200 . ?
C13' C14' 1.4200 . ?
C14' C15' 1.4200 . ?
C16' C20' 1.4200 . ?
C16' C17' 1.4200 . ?
C17' C18' 1.4200 . ?
C18' C19' 1.4200 . ?
C19' C20' 1.4200 . ?
N31 S39 1.571(3) . ?
N31 S32 1.572(3) . ?
S32 O33 1.419(2) . ?
S32 O34 1.427(3) . ?
S32 C35 1.819(4) . ?
C35 F37 1.305(5) . ?
C35 F36 1.317(4) . ?
C35 F38 1.320(5) . ?
S39 O41 1.419(2) . ?
S39 O40 1.423(2) . ?
S39 C42 1.821(4) . ?
C42 F44 1.320(4) . ?
C42 F45 1.321(5) . ?
C42 F43 1.329(4) . ?
N51 S52 1.569(4) . ?
N51 S59 1.573(4) . ?
S52 O54 1.425(4) . ?
S52 O53 1.427(3) . ?
S52 C55 1.835(8) . ?
C55 F57 1.304(9) . ?
C55 F56 1.323(8) . ?
C55 F58 1.337(9) . ?
S59 O61 1.405(4) . ?
S59 O60 1.420(4) . ?
S59 C62 1.834(7) . ?
C62 F65 1.318(10) . ?
C62 F64 1.324(8) . ?
C62 F63 1.324(6) . ?
N51' S59' 1.564(10) . ?
N51' S52' 1.584(10) . ?
S52' O53' 1.414(11) . ?
S52' O54' 1.427(10) . ?
S52' C55' 1.848(16) . ?
C55' F57' 1.29(2) . ?
C55' F58' 1.33(2) . ?
C55' F56' 1.336(18) . ?
S59' O61' 1.399(11) . ?
S59' O60' 1.425(10) . ?
S59' C62' 1.825(15) . ?
C62' F63' 1.295(16) . ?
C62' F65' 1.309(19) . ?
C62' F64' 1.319(18) . ?
